data_4332749
loop_
_publ_author_name
'Mohamed, Ahmed A.'
'Galassi, Rossana'
'Papa, Fabrizio'
'Burini, Alfredo'
'Fackler, John P.'

_publ_section_title
;
 Gold(I) and Silver(I) Mixed-Metal Trinuclear Complexes:&#x00A0; Dimeric
 Products from the Reaction of Gold(I) Carbeniates or Benzylimidazolates
 with Silver(I) 3,5-Diphenylpyrazolate&#x2020;
;
_journal_issue 19
_journal_name_full 'Inorganic Chemistry'
_journal_page_first 7770
_journal_page_last 7776
_journal_paper_doi 10.1021/ic060792j
_journal_volume 45
_journal_year 2006
_chemical_formula_sum 'C40 H34 Ag2 Au N5 O'
_chemical_formula_weight 1013.43
_chemical_name_systematic
; 
 ? 
;
_space_group_IT_number 2
_symmetry_cell_setting triclinic
_symmetry_space_group_name_Hall '-P 1'
_symmetry_space_group_name_H-M 'P -1'
_atom_sites_solution_hydrogens geom
_atom_sites_solution_primary direct
_atom_sites_solution_secondary difmap
_audit_creation_method SHELXL-97
_cell_angle_alpha 82.560(5)
_cell_angle_beta 87.887(6)
_cell_angle_gamma 78.060(5)
_cell_formula_units_Z 4
_cell_length_a 9.688(3)
_cell_length_b 15.542(4)
_cell_length_c 23.689(6)
_cell_measurement_temperature 110(2)
_cell_volume 3460.1(16)
_computing_structure_refinement 'SHELXL-97 (Sheldrick, 1997)'
_computing_structure_solution 'SHELXS-97 (Sheldrick, 1990)'
_diffrn_ambient_temperature 110(2)
_diffrn_measured_fraction_theta_full 0.984
_diffrn_measured_fraction_theta_max 0.984
_diffrn_radiation_monochromator graphite
_diffrn_radiation_source 'fine-focus sealed tube'
_diffrn_radiation_type MoK\a
_diffrn_radiation_wavelength 0.71073
_diffrn_reflns_av_R_equivalents 0.1610
_diffrn_reflns_av_sigmaI/netI 0.3333
_diffrn_reflns_limit_h_max 11
_diffrn_reflns_limit_h_min -10
_diffrn_reflns_limit_k_max 18
_diffrn_reflns_limit_k_min -18
_diffrn_reflns_limit_l_max 28
_diffrn_reflns_limit_l_min -26
_diffrn_reflns_number 23496
_diffrn_reflns_theta_full 25.00
_diffrn_reflns_theta_max 25.00
_diffrn_reflns_theta_min 1.73
_exptl_absorpt_coefficient_mu 5.390
_exptl_crystal_colour colorless
_exptl_crystal_density_diffrn 1.944
_exptl_crystal_density_method 'not measured'
_exptl_crystal_F_000 1958
_refine_diff_density_max 2.706
_refine_diff_density_min -2.061
_refine_diff_density_rms 0.242
_refine_ls_extinction_method none
_refine_ls_goodness_of_fit_ref 0.764
_refine_ls_hydrogen_treatment mixed
_refine_ls_matrix_type full
_refine_ls_number_parameters 887
_refine_ls_number_reflns 12014
_refine_ls_number_restraints 26
_refine_ls_restrained_S_all 0.764
_refine_ls_R_factor_all 0.2057
_refine_ls_R_factor_gt 0.0721
_refine_ls_shift/su_max 0.393
_refine_ls_shift/su_mean 0.011
_refine_ls_structure_factor_coef Fsqd
_refine_ls_weighting_details 'calc w=1/[\s^2^(Fo^2^)+(0.0467P)^2^+0.0000P] where P=(Fo^2^+2Fc^2^)/3'
_refine_ls_weighting_scheme calc
_refine_ls_wR_factor_gt 0.1249
_refine_ls_wR_factor_ref 0.1640
_reflns_number_gt 3789
_reflns_number_total 12014
_reflns_threshold_expression >2sigma(I)
_cod_data_source_file ic060792jsup3.cif
_cod_data_source_block au
_cod_depositor_comments
;
The following automatic conversions were performed:

'_symmetry_cell_setting' value 'Triclinic' changed to 'triclinic'
according to /home/saulius/struct/CIF-dictionaries/cif_core.dic
dictionary named 'cif_core.dic' version 2.4.2 from 2011-04-26.

Automatic conversion script
Id: cif_fix_values 1891 2012-01-12 08:04:46Z andrius 
;
_cod_original_cell_volume 3460.4(16)
_cod_original_sg_symbol_H-M P-1
_cod_database_code 4332749

loop_
_symmetry_equiv_pos_as_xyz
'x, y, z'
'-x, -y, -z'

loop_
_atom_site_label
_atom_site_type_symbol
_atom_site_fract_x
_atom_site_fract_y
_atom_site_fract_z
_atom_site_U_iso_or_equiv
_atom_site_adp_type
_atom_site_occupancy
_atom_site_symmetry_multiplicity
_atom_site_calc_flag
_atom_site_refinement_flags
Au1 Au 0.52871(9) 0.41859(6) 0.66251(4) 0.0406(3) Uani 1 1 d .
Au2 Au 0.47854(10) 0.26716(6) 0.82920(4) 0.0485(3) Uani 1 1 d .
Ag1 Ag 0.71940(16) 0.36056(10) 0.78440(7) 0.0411(5) Uani 1 1 d .
Ag2 Ag 0.50281(16) 0.55365(10) 0.75894(7) 0.0414(5) Uani 1 1 d .
Ag3 Ag 0.37885(17) 0.22354(11) 0.70085(7) 0.0443(5) Uani 1 1 d .
Ag4 Ag 0.25733(17) 0.41232(11) 0.75098(7) 0.0478(5) Uani 1 1 d .
N1 N 0.6736(18) 0.3047(10) 0.6712(7) 0.039(5) Uani 1 1 d .
N2 N 0.7532(17) 0.2829(10) 0.7220(7) 0.040(5) Uani 1 1 d .
N3 N 0.7104(16) 0.4468(11) 0.8445(7) 0.042(5) Uani 1 1 d .
N4 N 0.6239(17) 0.5282(11) 0.8332(8) 0.053(5) Uani 1 1 d .
N6 N 0.152(2) 0.3796(11) 0.6836(7) 0.048(5) Uani 1 1 d .
N7 N 0.2126(19) 0.3073(12) 0.6612(7) 0.053(5) Uani 1 1 d .
N8 N 0.5283(17) 0.1337(11) 0.7476(7) 0.038(5) Uani 1 1 d .
N9 N 0.5533(17) 0.1484(11) 0.8004(7) 0.042(5) Uani 1 1 d .
C1 C 0.8354(19) 0.1828(13) 0.6589(9) 0.046(6) Uani 1 1 d .
H1A H 0.8876 0.1327 0.6431 0.055 Uiso 1 1 calc R
C2 C 0.7207(19) 0.2461(13) 0.6348(10) 0.040(6) Uani 1 1 d .
C3 C 0.672(2) 0.2468(13) 0.5758(9) 0.042(6) Uani 1 1 d .
C4 C 0.529(2) 0.2844(12) 0.5638(8) 0.035(6) Uani 1 1 d .
H4 H 0.4679 0.3089 0.5925 0.042 Uiso 1 1 calc R
C5 C 0.481(2) 0.2852(13) 0.5116(9) 0.048(6) Uani 1 1 d .
H5 H 0.3833 0.3059 0.5045 0.058 Uiso 1 1 calc R
C6 C 0.574(3) 0.2553(13) 0.4651(10) 0.055(7) Uani 1 1 d .
H6 H 0.5423 0.2612 0.4271 0.066 Uiso 1 1 calc R
C7 C 0.708(3) 0.2190(14) 0.4797(10) 0.054(7) Uani 1 1 d .
H7 H 0.7694 0.1942 0.4511 0.065 Uiso 1 1 calc R
C8 C 0.765(2) 0.2147(13) 0.5340(9) 0.049(6) Uani 1 1 d .
H8 H 0.8616 0.1909 0.5416 0.059 Uiso 1 1 calc R
C9 C 0.856(2) 0.2103(15) 0.7118(8) 0.047(6) Uani 1 1 d .
C10 C 0.967(2) 0.1706(14) 0.7520(10) 0.051(7) Uani 1 1 d .
C11 C 1.041(2) 0.2273(15) 0.7796(9) 0.061(8) Uani 1 1 d .
H11 H 1.0097 0.2898 0.7726 0.074 Uiso 1 1 calc R
C12 C 1.148(2) 0.1943(15) 0.8139(11) 0.062(8) Uani 1 1 d .
H12 H 1.1905 0.2334 0.8318 0.075 Uiso 1 1 calc R
C13 C 1.200(2) 0.1045(18) 0.8241(10) 0.071(8) Uani 1 1 d .
H13 H 1.2803 0.0815 0.8475 0.085 Uiso 1 1 calc R
C14 C 1.134(3) 0.0493(17) 0.7999(15) 0.128(15) Uani 1 1 d .
H14 H 1.1652 -0.0129 0.8084 0.154 Uiso 1 1 calc R
C15 C 1.019(3) 0.0823(14) 0.7623(10) 0.091(10) Uani 1 1 d .
H15 H 0.9781 0.0423 0.7444 0.109 Uiso 1 1 calc R
C16 C 0.769(2) 0.5355(15) 0.9011(9) 0.051(6) Uani 1 1 d .
H16 H 0.8163 0.5575 0.9288 0.061 Uiso 1 1 calc R
C17 C 0.796(2) 0.4524(14) 0.8882(9) 0.051(7) Uani 1 1 d .
C18 C 0.901(2) 0.3755(15) 0.9128(8) 0.043(6) Uani 1 1 d .
C19 C 0.889(2) 0.2863(15) 0.9142(10) 0.065(7) Uani 1 1 d .
H19 H 0.8078 0.2732 0.8983 0.078 Uiso 1 1 calc R
C20 C 0.992(2) 0.2181(15) 0.9384(9) 0.057(7) Uani 1 1 d .
H20 H 0.9822 0.1588 0.9372 0.068 Uiso 1 1 calc R
C21 C 1.109(2) 0.2331(15) 0.9645(11) 0.065(8) Uani 1 1 d .
H21 H 1.1769 0.1856 0.9827 0.078 Uiso 1 1 calc R
C22 C 1.122(2) 0.3189(15) 0.9627(9) 0.054(7) Uani 1 1 d .
H22 H 1.2021 0.3305 0.9801 0.064 Uiso 1 1 calc R
C23 C 1.027(2) 0.3889(15) 0.9375(9) 0.060(7) Uani 1 1 d .
H23 H 1.0434 0.4473 0.9362 0.072 Uiso 1 1 calc R
C24 C 0.660(2) 0.5837(14) 0.8674(9) 0.039(6) Uani 1 1 d .
C25 C 0.592(2) 0.6754(13) 0.8639(8) 0.040(6) Uani 1 1 d .
C26 C 0.657(2) 0.7364(14) 0.8877(9) 0.054(7) Uani 1 1 d .
H26 H 0.7450 0.7171 0.9066 0.064 Uiso 1 1 calc R
C27 C 0.589(3) 0.8253(14) 0.8823(9) 0.057(7) Uani 1 1 d .
H27 H 0.6358 0.8640 0.8985 0.069 Uiso 1 1 calc R
C28 C 0.466(3) 0.863(2) 0.8575(11) 0.089(11) Uani 1 1 d .
H28 H 0.4273 0.9249 0.8541 0.107 Uiso 1 1 calc R
C29 C 0.401(2) 0.8013(14) 0.8371(9) 0.064(8) Uani 1 1 d .
H29 H 0.3146 0.8232 0.8175 0.077 Uiso 1 1 calc R
C30 C 0.4542(19) 0.7077(12) 0.8433(8) 0.037(6) Uani 1 1 d .
H30 H 0.3981 0.6684 0.8336 0.044 Uiso 1 1 calc R
O1 O 0.3120(14) 0.5574(8) 0.6017(6) 0.047(4) Uani 1 1 d D
N5 N 0.3765(15) 0.5909(9) 0.6863(6) 0.036(4) Uani 1 1 d D
C31 C 0.2743(18) 0.6739(11) 0.6778(8) 0.032(5) Uani 1 1 d D
C32 C 0.3162(18) 0.7489(12) 0.6899(7) 0.034(5) Uani 1 1 d D
H32 H 0.4093 0.7441 0.7030 0.041 Uiso 1 1 calc R
C33 C 0.2249(18) 0.8322(12) 0.6834(9) 0.046(6) Uani 1 1 d D
H33 H 0.2589 0.8831 0.6899 0.055 Uiso 1 1 calc R
C34 C 0.0797(18) 0.8417(11) 0.6667(8) 0.033(5) Uani 1 1 d D
C35 C 0.042(2) 0.7645(12) 0.6557(8) 0.051(6) Uani 1 1 d D
H35 H -0.0512 0.7677 0.6434 0.061 Uiso 1 1 calc R
C36 C 0.1332(19) 0.6828(12) 0.6617(8) 0.047(6) Uani 1 1 d D
H36 H 0.0999 0.6318 0.6549 0.056 Uiso 1 1 calc R
C37 C -0.0126(19) 0.9273(11) 0.6570(10) 0.063(8) Uani 1 1 d D
H37A H -0.1108 0.9201 0.6582 0.094 Uiso 1 1 calc R
H37B H 0.0085 0.9572 0.6197 0.094 Uiso 1 1 calc R
H37C H 0.0016 0.9630 0.6867 0.094 Uiso 1 1 calc R
C38 C 0.3932(19) 0.5316(11) 0.6491(8) 0.035(5) Uani 1 1 d D
C39 C 0.323(3) 0.4934(11) 0.5615(8) 0.068(8) Uani 1 1 d D
H39A H 0.2849 0.4413 0.5786 0.081 Uiso 1 1 calc R
H39B H 0.4224 0.4730 0.5502 0.081 Uiso 1 1 calc R
C40 C 0.238(2) 0.5398(14) 0.5113(9) 0.077(9) Uani 1 1 d D
H40A H 0.1517 0.5774 0.5242 0.116 Uiso 1 1 calc R
H40B H 0.2135 0.4960 0.4893 0.116 Uiso 1 1 calc R
H40C H 0.2936 0.5767 0.4872 0.116 Uiso 1 1 calc R
C41 C 0.008(2) 0.3683(13) 0.6120(9) 0.055(7) Uani 1 1 d .
H41 H -0.0685 0.3781 0.5863 0.066 Uiso 1 1 calc R
C42 C 0.028(2) 0.4198(14) 0.6547(10) 0.050(6) Uani 1 1 d .
C43 C -0.064(2) 0.4993(16) 0.6729(11) 0.058(7) Uani 1 1 d .
C44 C -0.0750(19) 0.5187(12) 0.7272(9) 0.032(5) Uani 1 1 d .
H44 H -0.0234 0.4777 0.7560 0.039 Uiso 1 1 calc R
C45 C -0.158(2) 0.5959(15) 0.7424(10) 0.050(6) Uani 1 1 d .
H45 H -0.1579 0.6103 0.7802 0.060 Uiso 1 1 calc R
C46 C -0.242(2) 0.6516(14) 0.7012(11) 0.051(7) Uani 1 1 d .
H46 H -0.3018 0.7046 0.7103 0.061 Uiso 1 1 calc R
C47 C -0.237(3) 0.6288(19) 0.6458(11) 0.079(9) Uani 1 1 d .
H47 H -0.2962 0.6664 0.6176 0.095 Uiso 1 1 calc R
C48 C -0.150(3) 0.5541(15) 0.6314(10) 0.061(8) Uani 1 1 d .
H48 H -0.1482 0.5396 0.5936 0.073 Uiso 1 1 calc R
C49 C 0.126(2) 0.2999(14) 0.6160(9) 0.041(6) Uani 1 1 d .
C50 C 0.150(2) 0.2248(15) 0.5857(10) 0.048(6) Uani 1 1 d .
C51 C 0.1200(19) 0.2336(15) 0.5263(8) 0.044(6) Uani 1 1 d .
H51 H 0.0849 0.2907 0.5064 0.053 Uiso 1 1 calc R
C52 C 0.142(2) 0.1570(19) 0.4964(11) 0.071(9) Uani 1 1 d .
H52 H 0.1250 0.1647 0.4567 0.086 Uiso 1 1 calc R
C53 C 0.187(3) 0.0742(19) 0.5234(13) 0.071(9) Uani 1 1 d .
H53 H 0.1960 0.0236 0.5039 0.085 Uiso 1 1 calc R
C54 C 0.218(2) 0.0663(18) 0.5779(12) 0.072(8) Uani 1 1 d .
H54 H 0.2560 0.0086 0.5961 0.086 Uiso 1 1 calc R
C55 C 0.199(2) 0.1329(16) 0.6095(10) 0.056(7) Uani 1 1 d .
H55 H 0.2191 0.1199 0.6490 0.067 Uiso 1 1 calc R
C56 C 0.662(3) 0.0129(16) 0.7932(13) 0.076(8) Uani 1 1 d .
H56 H 0.7134 -0.0458 0.8029 0.091 Uiso 1 1 calc R
C57 C 0.596(2) 0.0491(15) 0.7416(10) 0.039(6) Uani 1 1 d .
C58 C 0.587(2) 0.0084(16) 0.6903(12) 0.060(8) Uani 1 1 d .
C59 C 0.573(2) 0.0604(14) 0.6387(11) 0.053(7) Uani 1 1 d .
H59 H 0.5657 0.1226 0.6370 0.064 Uiso 1 1 calc R
C60 C 0.569(2) 0.0220(15) 0.5881(11) 0.070(8) Uani 1 1 d .
H60 H 0.5636 0.0585 0.5525 0.084 Uiso 1 1 calc R
C61 C 0.574(2) -0.0663(16) 0.5893(10) 0.054(7) Uani 1 1 d .
H61 H 0.5690 -0.0915 0.5552 0.065 Uiso 1 1 calc R
C62 C 0.585(2) -0.1171(17) 0.6403(12) 0.067(8) Uani 1 1 d .
H62 H 0.5911 -0.1791 0.6415 0.080 Uiso 1 1 calc R
C63 C 0.588(2) -0.0813(14) 0.6914(9) 0.045(6) Uani 1 1 d .
H63 H 0.5902 -0.1182 0.7267 0.054 Uiso 1 1 calc R
C64 C 0.636(3) 0.0781(16) 0.8261(11) 0.063(8) Uani 1 1 d .
C65 C 0.682(3) 0.0621(15) 0.8873(12) 0.061(7) Uani 1 1 d .
C66 C 0.816(3) 0.0110(13) 0.9020(10) 0.072(9) Uani 1 1 d .
H66 H 0.8842 -0.0091 0.8742 0.087 Uiso 1 1 calc R
C67 C 0.843(3) -0.0094(16) 0.9647(13) 0.087(10) Uani 1 1 d .
H67 H 0.9228 -0.0536 0.9773 0.104 Uiso 1 1 calc R
C68 C 0.763(4) 0.0304(18) 1.0024(12) 0.105(12) Uani 1 1 d .
H68 H 0.7951 0.0231 1.0404 0.126 Uiso 1 1 calc R
C69 C 0.631(3) 0.084(2) 0.9891(14) 0.107(11) Uani 1 1 d .
H69 H 0.5703 0.1092 1.0177 0.129 Uiso 1 1 calc R
C70 C 0.591(3) 0.0975(17) 0.9318(12) 0.082(9) Uani 1 1 d .
H70 H 0.4996 0.1316 0.9220 0.098 Uiso 1 1 calc R
O2 O 0.4217(14) 0.3970(8) 0.9134(6) 0.046(4) Uani 1 1 d D
N10 N 0.3099(15) 0.4424(10) 0.8285(6) 0.032(4) Uani 1 1 d D
C71 C 0.2357(19) 0.5243(14) 0.8492(9) 0.056(7) Uani 1 1 d D
C72 C 0.229(2) 0.5466(14) 0.9031(10) 0.074(8) Uani 1 1 d D
H72 H 0.2731 0.5045 0.9330 0.089 Uiso 1 1 calc R
C73 C 0.156(2) 0.6317(12) 0.9157(9) 0.045(6) Uani 1 1 d D
H73A H 0.1517 0.6445 0.9539 0.054 Uiso 1 1 calc R
C74 C 0.087(2) 0.6997(14) 0.8712(10) 0.072(9) Uani 1 1 d D
C75 C 0.096(2) 0.6745(15) 0.8163(9) 0.065(8) Uani 1 1 d D
H75 H 0.0542 0.7151 0.7852 0.079 Uiso 1 1 calc R
C76 C 0.166(2) 0.5911(13) 0.8076(9) 0.058(7) Uani 1 1 d D
H76 H 0.1687 0.5768 0.7697 0.070 Uiso 1 1 calc R
C77 C 0.021(2) 0.7887(13) 0.8788(9) 0.063(7) Uani 1 1 d D
H77A H 0.0929 0.8224 0.8847 0.094 Uiso 1 1 calc R
H77B H -0.0424 0.7881 0.9120 0.094 Uiso 1 1 calc R
H77C H -0.0338 0.8166 0.8448 0.094 Uiso 1 1 calc R
C78 C 0.3987(19) 0.3794(11) 0.8599(7) 0.033(5) Uani 1 1 d D
C79 C 0.508(2) 0.3267(13) 0.9501(8) 0.065(8) Uani 1 1 d D
H79A H 0.5898 0.2977 0.9280 0.078 Uiso 1 1 calc R
H79B H 0.4529 0.2816 0.9646 0.078 Uiso 1 1 calc R
C80 C 0.559(2) 0.3619(16) 0.9981(8) 0.084(9) Uani 1 1 d D
H80A H 0.6124 0.4076 0.9836 0.126 Uiso 1 1 calc R
H80B H 0.6212 0.3138 1.0217 0.126 Uiso 1 1 calc R
H80C H 0.4790 0.3878 1.0210 0.126 Uiso 1 1 calc R

loop_
_atom_site_aniso_label
_atom_site_aniso_U_11
_atom_site_aniso_U_22
_atom_site_aniso_U_33
_atom_site_aniso_U_23
_atom_site_aniso_U_13
_atom_site_aniso_U_12
Au1 0.0371(6) 0.0463(6) 0.0376(6) -0.0097(4) -0.0106(5) -0.0020(5)
Au2 0.0486(7) 0.0520(6) 0.0463(7) -0.0047(5) -0.0168(5) -0.0116(5)
Ag1 0.0377(11) 0.0447(10) 0.0406(11) -0.0122(8) -0.0137(9) -0.0013(9)
Ag2 0.0338(10) 0.0488(11) 0.0407(11) -0.0087(9) -0.0132(9) -0.0021(9)
Ag3 0.0402(11) 0.0554(11) 0.0350(11) -0.0069(9) -0.0150(9) -0.0009(9)
Ag4 0.0460(12) 0.0548(12) 0.0422(12) -0.0035(9) -0.0166(9) -0.0083(9)
N1 0.062(13) 0.050(11) 0.016(11) -0.021(9) 0.002(9) -0.026(10)
N2 0.037(12) 0.039(11) 0.043(13) -0.017(9) 0.000(10) 0.002(9)
N3 0.021(10) 0.046(11) 0.047(13) 0.000(9) -0.007(9) 0.015(9)
N4 0.027(11) 0.051(12) 0.080(16) -0.006(11) -0.034(11) -0.003(10)
N6 0.056(14) 0.034(11) 0.047(13) -0.010(10) -0.006(11) 0.011(10)
N7 0.060(14) 0.058(13) 0.032(13) 0.010(10) -0.003(11) -0.001(11)
N8 0.036(12) 0.059(13) 0.020(11) -0.010(9) 0.004(9) -0.010(10)
N9 0.042(12) 0.048(12) 0.022(12) 0.023(9) -0.025(9) 0.006(10)
C1 0.019(12) 0.050(14) 0.068(18) -0.040(13) -0.011(12) 0.014(11)
C2 0.009(12) 0.046(14) 0.052(17) 0.006(12) -0.007(11) 0.018(10)
C3 0.053(17) 0.043(14) 0.032(15) -0.017(11) -0.003(13) -0.004(12)
C4 0.045(15) 0.052(14) 0.014(13) -0.019(10) -0.013(11) -0.011(12)
C5 0.031(14) 0.062(16) 0.049(17) -0.009(13) -0.008(13) -0.001(12)
C6 0.069(19) 0.044(15) 0.056(18) -0.033(13) -0.026(16) -0.002(14)
C7 0.064(18) 0.061(16) 0.052(18) -0.034(14) 0.008(15) -0.029(15)
C8 0.038(15) 0.059(16) 0.045(17) 0.005(13) -0.010(13) -0.002(12)
C9 0.055(17) 0.075(17) 0.013(13) -0.012(12) -0.004(12) -0.014(14)
C10 0.057(17) 0.033(14) 0.062(18) -0.017(13) -0.012(14) 0.004(13)
C11 0.032(14) 0.075(18) 0.064(18) -0.033(14) -0.044(13) 0.042(13)
C12 0.018(14) 0.050(16) 0.11(2) -0.013(16) 0.011(15) 0.007(12)
C13 0.030(16) 0.10(2) 0.06(2) 0.013(17) -0.002(14) 0.013(16)
C14 0.08(2) 0.050(18) 0.25(4) -0.03(2) -0.11(3) 0.019(17)
C15 0.14(3) 0.038(16) 0.08(2) -0.029(14) -0.06(2) 0.041(17)
C16 0.042(15) 0.076(18) 0.036(15) -0.017(13) -0.013(12) -0.004(14)
C17 0.076(18) 0.037(13) 0.036(15) -0.005(11) -0.053(14) 0.007(13)
C18 0.059(16) 0.061(16) 0.012(12) -0.004(11) -0.015(11) -0.015(14)
C19 0.064(18) 0.048(15) 0.08(2) 0.015(14) -0.028(16) -0.017(14)
C20 0.067(19) 0.052(16) 0.045(17) 0.009(13) -0.004(14) -0.006(15)
C21 0.042(16) 0.047(16) 0.10(2) -0.003(15) -0.026(16) 0.000(13)
C22 0.046(16) 0.054(16) 0.054(17) 0.011(13) -0.040(13) 0.001(13)
C23 0.071(18) 0.060(16) 0.044(16) -0.026(13) -0.034(14) 0.017(14)
C24 0.030(14) 0.053(15) 0.037(15) -0.021(12) -0.020(11) 0.000(12)
C25 0.072(18) 0.034(13) 0.016(12) -0.008(10) -0.021(12) -0.007(12)
C26 0.031(14) 0.050(15) 0.080(19) -0.027(14) -0.019(13) 0.007(12)
C27 0.09(2) 0.036(14) 0.057(18) -0.020(12) 0.025(16) -0.021(14)
C28 0.046(18) 0.14(3) 0.09(2) -0.04(2) -0.055(17) 0.000(18)
C29 0.065(18) 0.049(15) 0.067(19) -0.029(13) -0.049(15) 0.035(14)
C30 0.019(12) 0.039(13) 0.049(15) -0.013(11) -0.022(11) 0.012(10)
O1 0.051(10) 0.038(9) 0.040(10) 0.001(7) -0.020(8) 0.017(8)
N5 0.025(10) 0.034(10) 0.050(13) -0.005(9) -0.003(9) -0.007(8)
C31 0.021(12) 0.033(12) 0.028(13) 0.011(10) -0.010(10) 0.019(10)
C32 0.032(13) 0.052(14) 0.024(13) -0.015(11) -0.008(10) -0.015(12)
C33 0.031(14) 0.034(13) 0.068(18) -0.006(12) -0.008(12) 0.006(11)
C34 0.023(13) 0.039(13) 0.031(13) 0.005(10) -0.009(10) 0.000(10)
C35 0.049(16) 0.055(15) 0.047(16) -0.022(13) -0.014(13) 0.003(13)
C36 0.046(16) 0.044(14) 0.047(16) -0.019(12) -0.014(12) 0.012(12)
C37 0.023(13) 0.033(13) 0.12(2) 0.018(13) -0.035(14) 0.014(11)
C38 0.035(14) 0.039(13) 0.040(15) -0.016(11) 0.007(11) -0.024(11)
C39 0.14(2) 0.016(11) 0.051(17) 0.003(11) -0.051(17) -0.017(14)
C40 0.10(2) 0.076(18) 0.055(18) -0.069(15) -0.019(16) 0.037(16)
C41 0.052(17) 0.043(14) 0.067(19) 0.006(13) -0.040(14) -0.004(13)
C42 0.053(16) 0.037(13) 0.062(18) 0.008(12) -0.027(14) -0.019(13)
C43 0.040(16) 0.060(17) 0.08(2) -0.017(16) -0.014(15) -0.012(14)
C44 0.028(13) 0.019(11) 0.046(15) -0.013(10) 0.005(11) 0.008(9)
C45 0.035(15) 0.076(18) 0.048(17) -0.003(14) 0.017(13) -0.034(14)
C46 0.023(14) 0.047(15) 0.08(2) -0.012(15) -0.007(14) -0.008(12)
C47 0.07(2) 0.10(2) 0.07(2) -0.017(18) -0.045(17) -0.002(18)
C48 0.08(2) 0.043(15) 0.056(18) 0.002(13) -0.059(16) -0.008(14)
C49 0.027(13) 0.047(14) 0.044(16) 0.000(12) -0.020(12) 0.001(12)
C50 0.022(13) 0.048(15) 0.066(19) -0.018(13) -0.018(12) 0.024(11)
C51 0.031(14) 0.087(18) 0.022(14) -0.013(12) 0.007(11) -0.026(13)
C52 0.057(19) 0.12(2) 0.06(2) -0.07(2) 0.032(15) -0.039(19)
C53 0.052(19) 0.08(2) 0.08(2) -0.04(2) 0.008(17) 0.002(17)
C54 0.048(17) 0.10(2) 0.07(2) -0.027(19) 0.001(16) -0.009(16)
C55 0.026(14) 0.079(19) 0.067(19) -0.035(16) -0.022(13) 0.002(13)
C56 0.063(19) 0.047(17) 0.11(3) 0.002(17) 0.000(19) -0.003(15)
C57 0.023(13) 0.059(16) 0.035(15) -0.019(13) 0.002(11) -0.002(12)
C58 0.032(15) 0.052(17) 0.09(2) 0.025(16) -0.038(15) -0.017(13)
C59 0.035(14) 0.035(14) 0.08(2) -0.036(14) -0.006(14) 0.036(11)
C60 0.08(2) 0.042(15) 0.10(2) -0.018(15) -0.022(17) -0.019(14)
C61 0.055(17) 0.065(17) 0.048(18) -0.021(14) 0.006(14) -0.016(14)
C62 0.035(16) 0.08(2) 0.08(2) -0.017(18) 0.002(16) 0.007(14)
C63 0.046(15) 0.060(16) 0.032(15) -0.009(12) -0.007(12) -0.013(13)
C64 0.071(19) 0.052(16) 0.06(2) -0.035(15) -0.015(16) 0.024(15)
C65 0.065(19) 0.044(16) 0.07(2) -0.013(14) -0.021(17) 0.015(14)
C66 0.14(3) 0.026(13) 0.038(17) 0.002(11) -0.037(17) 0.026(15)
C67 0.10(2) 0.045(17) 0.11(3) -0.037(18) -0.05(2) 0.025(16)
C68 0.14(3) 0.09(2) 0.06(2) -0.018(18) -0.05(2) 0.04(2)
C69 0.07(2) 0.13(3) 0.11(3) 0.03(2) 0.00(2) -0.03(2)
C70 0.06(2) 0.11(2) 0.06(2) 0.015(18) -0.027(18) 0.014(17)
O2 0.052(10) 0.045(9) 0.037(10) 0.006(8) -0.018(8) -0.006(8)
N10 0.014(10) 0.038(10) 0.041(12) 0.002(9) 0.004(9) -0.001(8)
C71 0.013(13) 0.11(2) 0.041(17) 0.020(16) -0.013(12) -0.024(14)
C72 0.08(2) 0.069(19) 0.08(2) 0.028(16) 0.003(17) -0.035(17)
C73 0.039(15) 0.034(13) 0.062(18) 0.012(12) -0.020(13) -0.013(12)
C74 0.052(18) 0.08(2) 0.10(3) -0.05(2) 0.021(17) -0.047(17)
C75 0.047(17) 0.09(2) 0.06(2) -0.018(17) -0.028(15) -0.022(16)
C76 0.040(16) 0.051(15) 0.09(2) 0.004(15) -0.017(15) -0.018(13)
C77 0.034(15) 0.075(18) 0.08(2) 0.009(15) -0.006(14) -0.027(14)
C78 0.037(14) 0.050(14) 0.021(13) -0.003(11) -0.005(11) -0.032(12)
C79 0.11(2) 0.077(18) 0.025(16) -0.037(14) 0.006(15) -0.029(17)
C80 0.09(2) 0.12(2) 0.035(17) -0.024(16) -0.007(15) -0.004(18)

loop_
_atom_type_symbol
_atom_type_description
_atom_type_scat_dispersion_real
_atom_type_scat_dispersion_imag
_atom_type_scat_source
C C 0.0033 0.0016 'International Tables Vol C Tables 4.2.6.8 and 6.1.1.4'
H H 0.0000 0.0000 'International Tables Vol C Tables 4.2.6.8 and 6.1.1.4'
N N 0.0061 0.0033 'International Tables Vol C Tables 4.2.6.8 and 6.1.1.4'
O O 0.0106 0.0060 'International Tables Vol C Tables 4.2.6.8 and 6.1.1.4'
Ag Ag -0.8971 1.1015 'International Tables Vol C Tables 4.2.6.8 and 6.1.1.4'
Au Au -2.0133 8.8022 'International Tables Vol C Tables 4.2.6.8 and 6.1.1.4'

loop_
_geom_angle_atom_site_label_1
_geom_angle_atom_site_label_2
_geom_angle_atom_site_label_3
_geom_angle
C38 Au1 N1 176.2(7)
C38 Au1 Ag2 62.5(5)
N1 Au1 Ag2 119.6(4)
C38 Au1 Ag4 71.1(5)
N1 Au1 Ag4 112.5(5)
Ag2 Au1 Ag4 65.96(5)
C78 Au2 N9 176.9(7)
C78 Au2 Ag1 84.8(5)
N9 Au2 Ag1 98.2(5)
C78 Au2 Ag4 62.8(5)
N9 Au2 Ag4 117.8(4)
Ag1 Au2 Ag4 90.27(5)
N2 Ag1 N3 171.8(6)
N2 Ag1 Au2 88.6(5)
N3 Ag1 Au2 99.6(4)
N2 Ag1 Ag2 117.8(5)
N3 Ag1 Ag2 63.3(4)
Au2 Ag1 Ag2 92.39(6)
N5 Ag2 N4 174.9(6)
N5 Ag2 Au1 60.7(4)
N4 Ag2 Au1 124.3(5)
N5 Ag2 Ag1 123.3(4)
N4 Ag2 Ag1 61.8(5)
Au1 Ag2 Ag1 62.62(4)
N7 Ag3 N8 172.9(7)
N7 Ag3 Ag4 62.0(5)
N8 Ag3 Ag4 117.1(5)
N10 Ag4 N6 164.5(6)
N10 Ag4 Au2 61.4(4)
N6 Ag4 Au2 122.3(5)
N10 Ag4 Ag3 124.8(4)
N6 Ag4 Ag3 60.9(5)
Au2 Ag4 Ag3 63.41(5)
N10 Ag4 Au1 108.5(4)
N6 Ag4 Au1 87.0(5)
Au2 Ag4 Au1 84.62(5)
Ag3 Ag4 Au1 66.69(5)
C2 N1 N2 110.5(16)
C2 N1 Au1 131.3(14)
N2 N1 Au1 117.9(11)
C9 N2 N1 104.1(15)
C9 N2 Ag1 133.9(14)
N1 N2 Ag1 121.5(12)
N4 N3 C17 106.6(16)
N4 N3 Ag1 116.8(13)
C17 N3 Ag1 134.4(14)
C24 N4 N3 108.6(16)
C24 N4 Ag2 131.4(15)
N3 N4 Ag2 118.0(13)
N7 N6 C42 109.6(18)
N7 N6 Ag4 117.0(14)
C42 N6 Ag4 133.4(15)
N6 N7 C49 107.0(17)
N6 N7 Ag3 119.4(14)
C49 N7 Ag3 132.8(15)
N9 N8 C57 107.3(17)
N9 N8 Ag3 118.4(13)
C57 N8 Ag3 133.1(15)
C64 N9 N8 109.1(18)
C64 N9 Au2 128.5(15)
N8 N9 Au2 122.2(13)
C2 C1 C9 104.7(19)
N1 C2 C1 109.4(19)
N1 C2 C3 128.1(18)
C1 C2 C3 122.4(19)
C8 C3 C4 121(2)
C8 C3 C2 121(2)
C4 C3 C2 117.3(18)
C5 C4 C3 119.1(19)
C4 C5 C6 122(2)
C7 C6 C5 115(2)
C6 C7 C8 125(2)
C3 C8 C7 117(2)
N2 C9 C1 111.1(19)
N2 C9 C10 122.1(18)
C1 C9 C10 127(2)
C15 C10 C9 124(2)
C15 C10 C11 116(2)
C9 C10 C11 119.9(19)
C12 C11 C10 122(2)
C11 C12 C13 121(2)
C14 C13 C12 118(2)
C13 C14 C15 122(2)
C10 C15 C14 120(2)
C17 C16 C24 108.0(19)
C16 C17 N3 109.2(18)
C16 C17 C18 129.0(19)
N3 C17 C18 121.7(18)
C19 C18 C23 116(2)
C19 C18 C17 124(2)
C23 C18 C17 120(2)
C20 C19 C18 121(2)
C21 C20 C19 122(2)
C22 C21 C20 117(2)
C23 C22 C21 123(2)
C22 C23 C18 121(2)
N4 C24 C16 107.4(18)
N4 C24 C25 121.9(18)
C16 C24 C25 130.7(18)
C30 C25 C24 123.0(18)
C30 C25 C26 116.9(18)
C24 C25 C26 119.8(19)
C27 C26 C25 118(2)
C28 C27 C26 129(2)
C27 C28 C29 112(3)
C28 C29 C30 125(2)
C25 C30 C29 118.1(18)
C38 O1 C39 116.3(13)
C38 N5 C31 122.2(15)
C38 N5 Ag2 115.4(11)
C31 N5 Ag2 122.4(11)
C32 C31 C36 117.4(15)
C32 C31 N5 117.4(15)
C36 C31 N5 125.1(16)
C31 C32 C33 121.7(16)
C32 C33 C34 121.0(16)
C35 C34 C37 123.2(16)
C35 C34 C33 115.1(16)
C37 C34 C33 121.4(16)
C36 C35 C34 123.4(18)
C35 C36 C31 121.2(17)
N5 C38 O1 114.7(15)
N5 C38 Au1 121.4(13)
O1 C38 Au1 123.9(11)
O1 C39 C40 106.2(14)
C42 C41 C49 104(2)
C41 C42 N6 109(2)
C41 C42 C43 130(2)
N6 C42 C43 121(2)
C44 C43 C48 119(2)
C44 C43 C42 124(2)
C48 C43 C42 116(2)
C43 C44 C45 123(2)
C44 C45 C46 118(2)
C45 C46 C47 119(2)
C48 C47 C46 122(2)
C47 C48 C43 119(2)
C41 C49 C50 126(2)
C41 C49 N7 110.4(19)
C50 C49 N7 122.7(19)
C49 C50 C51 121(2)
C49 C50 C55 126(2)
C51 C50 C55 112(2)
C50 C51 C52 121(2)
C53 C52 C51 122(3)
C54 C53 C52 117(3)
C53 C54 C55 125(3)
C54 C55 C50 122(2)
C64 C56 C57 106(2)
N8 C57 C56 107.2(19)
N8 C57 C58 123(2)
C56 C57 C58 130(2)
C59 C58 C63 118(2)
C59 C58 C57 119(2)
C63 C58 C57 123(2)
C58 C59 C60 120(2)
C61 C60 C59 121(2)
C62 C61 C60 118(2)
C61 C62 C63 122(2)
C58 C63 C62 120(2)
N9 C64 C56 111(2)
N9 C64 C65 127(2)
C56 C64 C65 121(2)
C66 C65 C70 119(2)
C66 C65 C64 120(2)
C70 C65 C64 122(2)
C65 C66 C67 115(2)
C68 C67 C66 123(3)
C67 C68 C69 122(3)
C70 C69 C68 117(3)
C69 C70 C65 123(3)
C78 O2 C79 116.7(14)
C78 N10 C71 123.5(15)
C78 N10 Ag4 116.3(11)
C71 N10 Ag4 119.6(11)
C72 C71 C76 115.1(18)
C72 C71 N10 128.7(18)
C76 C71 N10 116.1(17)
C71 C72 C73 121.5(19)
C72 C73 C74 121.7(18)
C75 C74 C77 119(2)
C75 C74 C73 115.3(18)
C77 C74 C73 125.8(19)
C76 C75 C74 120(2)
C75 C76 C71 127(2)
N10 C78 O2 115.6(15)
N10 C78 Au2 119.4(12)
O2 C78 Au2 124.9(13)
O2 C79 C80 110.5(16)

loop_
_geom_bond_atom_site_label_1
_geom_bond_atom_site_label_2
_geom_bond_distance
Au1 C38 1.960(18)
Au1 N1 2.011(17)
Au1 Ag2 3.2663(19)
Au1 Ag4 3.311(2)
Au2 C78 1.975(18)
Au2 N9 2.033(17)
Au2 Ag1 3.082(2)
Au2 Ag4 3.2136(19)
Ag1 N2 2.003(15)
Ag1 N3 2.067(16)
Ag1 Ag2 3.285(2)
Ag2 N5 2.097(14)
Ag2 N4 2.099(17)
Ag3 N7 2.025(17)
Ag3 N8 2.038(17)
Ag3 Ag4 3.283(2)
Ag4 N10 2.059(15)
Ag4 N6 2.093(18)
N1 C2 1.34(2)
N1 N2 1.42(2)
N2 C9 1.38(2)
N3 N4 1.365(19)
N3 C17 1.37(2)
N4 C24 1.36(2)
N6 N7 1.321(19)
N6 C42 1.40(2)
N7 C49 1.41(2)
N8 N9 1.339(19)
N8 C57 1.36(2)
N9 C64 1.31(2)
C1 C2 1.41(2)
C1 C9 1.41(2)
C2 C3 1.49(3)
C3 C8 1.38(3)
C3 C4 1.41(3)
C4 C5 1.33(2)
C5 C6 1.46(3)
C6 C7 1.34(3)
C7 C8 1.41(3)
C9 C10 1.45(3)
C10 C15 1.35(3)
C10 C11 1.47(3)
C11 C12 1.32(3)
C12 C13 1.37(3)
C13 C14 1.37(3)
C14 C15 1.42(3)
C16 C17 1.34(2)
C16 C24 1.37(2)
C17 C18 1.47(3)
C18 C19 1.41(3)
C18 C23 1.43(3)
C19 C20 1.38(3)
C20 C21 1.39(3)
C21 C22 1.36(3)
C22 C23 1.36(2)
C24 C25 1.44(2)
C25 C30 1.40(2)
C25 C26 1.43(2)
C26 C27 1.40(2)
C27 C28 1.33(3)
C28 C29 1.39(3)
C29 C30 1.43(2)
O1 C38 1.364(17)
O1 C39 1.450(17)
N5 C38 1.338(17)
N5 C31 1.450(17)
C31 C32 1.376(19)
C31 C36 1.407(19)
C32 C33 1.402(19)
C33 C34 1.45(2)
C34 C35 1.383(19)
C34 C37 1.437(19)
C35 C36 1.381(19)
C39 C40 1.49(2)
C41 C42 1.41(3)
C41 C49 1.39(2)
C42 C43 1.47(3)
C43 C44 1.36(3)
C43 C48 1.39(3)
C44 C45 1.38(2)
C45 C46 1.38(3)
C46 C47 1.40(3)
C47 C48 1.36(3)
C49 C50 1.42(3)
C50 C51 1.43(3)
C50 C55 1.45(3)
C51 C52 1.44(3)
C52 C53 1.35(3)
C53 C54 1.32(3)
C54 C55 1.33(3)
C56 C64 1.34(3)
C56 C57 1.39(3)
C57 C58 1.45(3)
C58 C59 1.37(3)
C58 C63 1.39(3)
C59 C60 1.41(3)
C60 C61 1.36(3)
C61 C62 1.35(3)
C62 C63 1.40(3)
C64 C65 1.51(3)
C65 C66 1.40(3)
C65 C70 1.44(3)
C66 C67 1.50(3)
C67 C68 1.30(3)
C68 C69 1.39(3)
C69 C70 1.40(3)
O2 C78 1.365(16)
O2 C79 1.443(18)
N10 C78 1.328(17)
N10 C71 1.461(19)
C71 C72 1.36(2)
C71 C76 1.41(2)
C72 C73 1.43(2)
C73 C74 1.46(2)
C74 C75 1.40(2)
C74 C77 1.43(2)
C75 C76 1.37(2)
C79 C80 1.467(19)
